data_7225364
loop_
_publ_author_name
'Le Gal, Yann'
'Lorcy, Dominique'
'Jeannin, Olivier'
'Barri\`ere, Fr\'ed\'eric'
'Dorcet, Vincent'
'Lieffrig, Julien'
'Fourmigu\'e, Marc'

_publ_section_title
;
 C&#xE001;S&#x22EF;I halogen bonding interactions in crystalline iodinated
 dithiole-2-thiones and thiazole-2-thiones
;
_journal_issue 29
_journal_name_full CrystEngComm
_journal_page_first 5474
_journal_paper_doi 10.1039/C6CE00822D
_journal_volume 18
_journal_year 2016
_chemical_compound_source 'synthesis as described'
_chemical_formula_moiety 'C3 H1 I1 S3'
_chemical_formula_sum 'C3 H I S3'
_chemical_formula_weight 260.12
_space_group_IT_number 14
_symmetry_cell_setting monoclinic
_symmetry_Int_Tables_number 14
_symmetry_space_group_name_Hall '-P 2ybc'
_symmetry_space_group_name_H-M 'P 1 21/c 1'
_atom_sites_solution_hydrogens geom
_audit_conform_dict_location ftp://ftp.iucr.org/pub/cif_core.dic
_audit_conform_dict_name cif_core.dic
_audit_conform_dict_version 2.4.3
_audit_creation_date 2016-03-21T14:59:52-00:00
_audit_creation_method 'WinGX routine CIF_UPDATE'
_audit_update_record
;
2016-05-11 deposited with the CCDC.
2016-05-27 downloaded from the CCDC.
;
_cell_angle_alpha 90
_cell_angle_beta 95.224(5)
_cell_angle_gamma 90
_cell_formula_units_Z 4
_cell_length_a 4.2277(2)
_cell_length_b 11.0881(8)
_cell_length_c 14.3608(12)
_cell_measurement_reflns_used 12810
_cell_measurement_temperature 293(2)
_cell_measurement_theta_max 27.48
_cell_measurement_theta_min 2.91
_cell_measurement_wavelength 0.71073
_cell_volume 670.40(8)
_computing_cell_refinement 'Dirax/lsq (Duisenberg & Schreurs, 1989-2000)'
_computing_data_collection 'Collect (Bruker AXS BV, 1997-2004)'
_computing_data_reduction 'EvalCCD (Duisenberg & Schreurs 1990-2000)'
_computing_molecular_graphics 'Ortep-3 for Windows (Farrugia, 1997)'
_computing_publication_material 'WinGX publication routines (Farrugia, 1999)'
_computing_structure_refinement 'SHELXL-2014/7 (Sheldrick, 2014)'
_diffrn_ambient_temperature 293(2)
_diffrn_detector 'CCD plate'
_diffrn_detector_area_resol_mean 9
_diffrn_measured_fraction_theta_full 0.959
_diffrn_measured_fraction_theta_max 0.891
_diffrn_measurement_device '95mm CCD camera on \k-goniostat'
_diffrn_measurement_device_type KappaCCD
_diffrn_measurement_method 'CCD rotation images, thick slices'
_diffrn_orient_matrix_type 'by Bruker AXS Collect from scalepack cell'
_diffrn_orient_matrix_UB_11 0.130982
_diffrn_orient_matrix_UB_12 -0.06204
_diffrn_orient_matrix_UB_13 0.037329
_diffrn_orient_matrix_UB_21 -0.110674
_diffrn_orient_matrix_UB_22 0.02032
_diffrn_orient_matrix_UB_23 0.058174
_diffrn_orient_matrix_UB_31 -0.166437
_diffrn_orient_matrix_UB_32 -0.062335
_diffrn_orient_matrix_UB_33 -0.018189
_diffrn_radiation_monochromator 'horizonally mounted graphite crystal'
_diffrn_radiation_probe x-ray
_diffrn_radiation_source 'fine-focus sealed tube'
_diffrn_radiation_type MoK\a
_diffrn_radiation_wavelength 0.71073
_diffrn_reflns_av_R_equivalents 0.0564
_diffrn_reflns_av_unetI/netI 0.0765
_diffrn_reflns_Laue_measured_fraction_full 0.959
_diffrn_reflns_Laue_measured_fraction_max 0.891
_diffrn_reflns_limit_h_max 5
_diffrn_reflns_limit_h_min -4
_diffrn_reflns_limit_k_max 14
_diffrn_reflns_limit_k_min -13
_diffrn_reflns_limit_l_max 16
_diffrn_reflns_limit_l_min -14
_diffrn_reflns_number 3628
_diffrn_reflns_point_group_measured_fraction_full 0.959
_diffrn_reflns_point_group_measured_fraction_max 0.891
_diffrn_reflns_theta_full 25
_diffrn_reflns_theta_max 27.499
_diffrn_reflns_theta_min 3.675
_diffrn_standards_number 0
_exptl_absorpt_coefficient_mu 5.585
_exptl_absorpt_correction_T_max 0.366
_exptl_absorpt_correction_T_min 0.139
_exptl_absorpt_correction_type multi-scan
_exptl_absorpt_process_details
;
  [Sheldrick, G.M. (2002). SADABS Bruker AXS Inc., Madison, Wisconsin, USA]
;
_exptl_crystal_colour white
_exptl_crystal_density_diffrn 2.577
_exptl_crystal_density_method 'not measured'
_exptl_crystal_description stick
_exptl_crystal_F_000 480
_exptl_crystal_size_max 0.34
_exptl_crystal_size_mid 0.21
_exptl_crystal_size_min 0.12
_refine_diff_density_max 2.549
_refine_diff_density_min -2.943
_refine_diff_density_rms 0.659
_refine_ls_extinction_coef 0.025(8)
_refine_ls_extinction_expression Fc^*^=kFc[1+0.001xFc^2^\l^3^/sin(2\q)]^-1/4^
_refine_ls_extinction_method 'SHELXL-2014/7 (Sheldrick 2014'
_refine_ls_goodness_of_fit_ref 1.401
_refine_ls_hydrogen_treatment constr
_refine_ls_matrix_type full
_refine_ls_number_constraints 0
_refine_ls_number_parameters 65
_refine_ls_number_reflns 1380
_refine_ls_number_restraints 0
_refine_ls_restrained_S_all 1.401
_refine_ls_R_factor_all 0.1504
_refine_ls_R_factor_gt 0.0814
_refine_ls_shift/su_max 0
_refine_ls_shift/su_mean 0
_refine_ls_structure_factor_coef Fsqd
_refine_ls_weighting_details 'w=1/[\s^2^(Fo^2^)+(0.2000P)^2^] where P=(Fo^2^+2Fc^2^)/3'
_refine_ls_weighting_scheme calc
_refine_ls_wR_factor_gt 0.235
_refine_ls_wR_factor_ref 0.3345
_reflns_Friedel_coverage 0
_reflns_number_gt 998
_reflns_number_total 1380
_reflns_threshold_expression 'I > 2\s(I)'
_cod_data_source_file c6ce00822d2.cif
_cod_data_source_block SSI
_cod_depositor_comments 'Adding full bibliography for 7225364--7225367.cif.'
_cod_original_sg_symbol_H-M 'P 21/c'
_cod_database_code 7225364

loop_
_symmetry_equiv_pos_as_xyz
'x, y, z'
'-x, y+1/2, -z+1/2'
'-x, -y, -z'
'x, -y-1/2, z-1/2'

loop_
_atom_site_label
_atom_site_type_symbol
_atom_site_fract_x
_atom_site_fract_y
_atom_site_fract_z
_atom_site_U_iso_or_equiv
_atom_site_adp_type
_atom_site_occupancy
_atom_site_site_symmetry_order
_atom_site_calc_flag
_atom_site_refinement_flags_posn
_atom_site_refinement_flags_adp
I1 I 0.8401(2) 0.14577(8) 0.11402(7) 0.0501(7) Uani 1 1 d . .
S1 S 0.1137(10) 0.4692(4) -0.1825(3) 0.0649(13) Uani 1 1 d . .
S2 S 0.4397(10) 0.3513(3) -0.0137(3) 0.0520(11) Uani 1 1 d . .
S3 S 0.4043(9) 0.2237(4) -0.1893(3) 0.0578(11) Uani 1 1 d . .
C1 C 0.310(3) 0.3532(11) -0.1301(11) 0.044(3) Uani 1 1 d . .
C2 C 0.625(3) 0.2134(13) -0.0141(10) 0.051(3) Uani 1 1 d . .
C3 C 0.606(4) 0.1523(10) -0.0941(11) 0.046(3) Uani 1 1 d . .
H3 H 0.6958 0.0762 -0.0987 0.055 Uiso 1 1 calc R U

loop_
_atom_site_aniso_label
_atom_site_aniso_U_11
_atom_site_aniso_U_22
_atom_site_aniso_U_33
_atom_site_aniso_U_23
_atom_site_aniso_U_13
_atom_site_aniso_U_12
I1 0.0445(9) 0.0560(9) 0.0485(10) 0.0035(3) -0.0021(6) 0.0024(3)
S1 0.079(3) 0.058(2) 0.052(2) 0.0004(16) -0.0220(19) 0.0054(17)
S2 0.060(2) 0.049(2) 0.045(2) -0.0018(12) -0.0078(18) 0.0009(12)
S3 0.065(2) 0.064(2) 0.043(2) -0.0030(14) -0.0002(16) 0.0021(16)
C1 0.035(7) 0.059(8) 0.037(8) 0.012(5) -0.002(6) 0.001(4)
C2 0.051(7) 0.068(9) 0.035(7) 0.007(6) 0.001(6) -0.004(6)
C3 0.064(9) 0.040(6) 0.036(7) 0.002(4) 0.014(7) 0.008(5)

loop_
_atom_type_symbol
_atom_type_description
_atom_type_scat_dispersion_real
_atom_type_scat_dispersion_imag
_atom_type_scat_source
C C 0.0033 0.0016 'International Tables Vol C Tables 4.2.6.8 and 6.1.1.4'
H H 0 0 'International Tables Vol C Tables 4.2.6.8 and 6.1.1.4'
S S 0.1246 0.1234 'International Tables Vol C Tables 4.2.6.8 and 6.1.1.4'
I I -0.4742 1.8119 'International Tables Vol C Tables 4.2.6.8 and 6.1.1.4'

loop_
_exptl_crystal_face_index_h
_exptl_crystal_face_index_k
_exptl_crystal_face_index_l
_exptl_crystal_face_perp_dist
-10 1 19 0.216
9 -1 -19 0.246
1 1 19 0.304
-1 -1 -19 0.405
0 1 0 0.011
0 -1 0 0.01
1 -2 -15 0.363
-1 -1 14 0.317

loop_
_geom_angle_atom_site_label_1
_geom_angle_atom_site_label_2
_geom_angle_atom_site_label_3
_geom_angle
C1 S3 C3 96.3(7)
C1 S2 C2 96.5(6)
S1 C1 S2 123.5(9)
S1 C1 S3 122.9(9)
S2 C1 S3 113.6(7)
C3 C2 S2 117.7(11)
C3 C2 I1 124.0(11)
S2 C2 I1 118.2(8)
C2 C3 S3 115.8(10)
C2 C3 H3 122.1
S3 C3 H3 122.1

loop_
_geom_bond_atom_site_label_1
_geom_bond_atom_site_label_2
_geom_bond_distance
I1 C2 2.114(13)
S1 C1 1.671(13)
S2 C1 1.712(15)
S2 C2 1.719(15)
S3 C1 1.734(14)
S3 C3 1.736(15)
C2 C3 1.33(2)
C3 H3 0.93

loop_
_geom_torsion_atom_site_label_1
_geom_torsion_atom_site_label_2
_geom_torsion_atom_site_label_3
_geom_torsion_atom_site_label_4
_geom_torsion
C2 S2 C1 S1 -177.3(9)
C2 S2 C1 S3 2.0(9)
C3 S3 C1 S1 178.1(9)
C3 S3 C1 S2 -1.2(10)
C1 S2 C2 C3 -2.4(13)
C1 S2 C2 I1 -178.1(7)
S2 C2 C3 S3 2.0(17)
I1 C2 C3 S3 177.4(7)
C1 S3 C3 C2 -0.4(14)
